data_7154778
loop_
_publ_author_name
'Janiak, Agnieszka'
'Petryk, Ma\/lgorzata'
'Barbour, Leonard J.'
'Kwit, Marcin'

_publ_section_title
;
 Readily prepared inclusion forming chiral calixsalens.
;
_journal_issue 2
_journal_name_full 'Organic &amp; biomolecular chemistry'
_journal_page_first 669
_journal_page_last 673
_journal_paper_doi 10.1039/c5ob02090e
_journal_volume 14
_journal_year 2015
_chemical_absolute_configuration rm
_chemical_formula_moiety 'C42 H45 Br3 N6 O3'
_chemical_formula_sum 'C42 H45 Br3 N6 O3'
_chemical_formula_weight 921.57
_chemical_name_systematic
; 
 ? 
;
_space_group_IT_number 4
_symmetry_cell_setting monoclinic
_symmetry_space_group_name_Hall 'P 2yb'
_symmetry_space_group_name_H-M 'P 1 21 1'
_atom_sites_solution_hydrogens geom
_atom_sites_solution_primary direct
_atom_sites_solution_secondary difmap
_audit_creation_method SHELXL-97
_audit_update_record
;
2015-09-07 deposited with the CCDC.
2015-10-30 downloaded from the CCDC.
;
_cell_angle_alpha 90.00
_cell_angle_beta 91.8320(10)
_cell_angle_gamma 90.00
_cell_formula_units_Z 4
_cell_length_a 14.5208(2)
_cell_length_b 19.0262(3)
_cell_length_c 14.9678(2)
_cell_measurement_reflns_used 50674
_cell_measurement_temperature 130(1)
_cell_measurement_theta_max 76.55
_cell_measurement_theta_min 2.95
_cell_volume 4133.12(10)
_computing_structure_refinement 'SHELXL-97 (Sheldrick, 1997)'
_computing_structure_solution 'SHELXS-97 (Sheldrick, 1990)'
_diffrn_ambient_temperature 130(1)
_diffrn_detector_area_resol_mean 10.5357
_diffrn_measured_fraction_theta_full 0.995
_diffrn_measured_fraction_theta_max 0.995
_diffrn_measurement_device_type 'SuperNova, Single source at offset), Atlas'
_diffrn_measurement_method '\w scans'
_diffrn_radiation_monochromator mirror
_diffrn_radiation_source 'SuperNova (Cu) X-ray Source'
_diffrn_radiation_type CuK\a
_diffrn_radiation_wavelength 1.54178
_diffrn_reflns_av_R_equivalents 0.0161
_diffrn_reflns_av_sigmaI/netI 0.0125
_diffrn_reflns_limit_h_max 18
_diffrn_reflns_limit_h_min -18
_diffrn_reflns_limit_k_max 23
_diffrn_reflns_limit_k_min -23
_diffrn_reflns_limit_l_max 13
_diffrn_reflns_limit_l_min -18
_diffrn_reflns_number 61556
_diffrn_reflns_theta_full 76.55
_diffrn_reflns_theta_max 76.55
_diffrn_reflns_theta_min 2.95
_diffrn_standards_number 61611
_exptl_absorpt_coefficient_mu 3.983
_exptl_absorpt_correction_T_max 1.000
_exptl_absorpt_correction_T_min 0.748
_exptl_absorpt_correction_type multi-scan
_exptl_absorpt_process_details
;
CrysAlisPro, Agilent Technologies,
Version 1.171.35.4 (release 09-12-2010 CrysAlis171 .NET)
(compiled Dec  9 2010,10:47:41)
Empirical absorption correction using spherical harmonics,
 implemented in SCALE3 ABSPACK scaling algorithm.
;
_exptl_crystal_colour yellow
_exptl_crystal_density_diffrn 1.481
_exptl_crystal_density_method 'not measured'
_exptl_crystal_description block
_exptl_crystal_F_000 1872
_exptl_crystal_size_max 0.26
_exptl_crystal_size_mid 0.18
_exptl_crystal_size_min 0.10
_refine_diff_density_max 0.794
_refine_diff_density_min -0.653
_refine_diff_density_rms 0.058
_refine_ls_abs_structure_details 'Flack H D (1983), Acta Cryst. A39, 876-881'
_refine_ls_abs_structure_Flack -0.015(7)
_refine_ls_extinction_method none
_refine_ls_goodness_of_fit_ref 1.053
_refine_ls_hydrogen_treatment constr
_refine_ls_matrix_type full
_refine_ls_number_parameters 973
_refine_ls_number_reflns 17091
_refine_ls_number_restraints 1
_refine_ls_restrained_S_all 1.053
_refine_ls_R_factor_all 0.0257
_refine_ls_R_factor_gt 0.0255
_refine_ls_shift/su_max 0.002
_refine_ls_shift/su_mean 0.000
_refine_ls_structure_factor_coef Fsqd
_refine_ls_weighting_details 'calc w=1/[\s^2^(Fo^2^)+(0.0317P)^2^+3.9677P] where P=(Fo^2^+2Fc^2^)/3'
_refine_ls_weighting_scheme calc
_refine_ls_wR_factor_gt 0.0672
_refine_ls_wR_factor_ref 0.0674
_reflns_number_gt 17015
_reflns_number_total 17091
_reflns_threshold_expression >2sigma(I)
_cod_data_source_file c5ob02090e2.cif
_cod_data_source_block 3d
_cod_depositor_comments 'Adding full bibliography for 7154775--7154783.cif.'
_cod_original_cell_volume 4133.13(10)
_cod_original_sg_symbol_H-M 'P 21'
_cod_database_code 7154778

loop_
_symmetry_equiv_pos_as_xyz
'x, y, z'
'-x, y+1/2, -z'

loop_
_atom_site_label
_atom_site_type_symbol
_atom_site_fract_x
_atom_site_fract_y
_atom_site_fract_z
_atom_site_U_iso_or_equiv
_atom_site_adp_type
_atom_site_occupancy
_atom_site_symmetry_multiplicity
_atom_site_calc_flag
_atom_site_refinement_flags
C1 C 1.30535(19) 0.59062(14) 0.54411(17) 0.0261(5) Uani 1 1 d .
H1 H 1.3012 0.5508 0.5853 0.031 Uiso 1 1 calc R
C2 C 1.21309(19) 0.60057(14) 0.49341(17) 0.0244(5) Uani 1 1 d .
H2 H 1.2162 0.6431 0.4567 0.029 Uiso 1 1 calc R
C3 C 1.1914(2) 0.53808(15) 0.43283(18) 0.0286(6) Uani 1 1 d .
H3A H 1.1335 0.5463 0.4003 0.034 Uiso 1 1 calc R
H3B H 1.1846 0.4962 0.4689 0.034 Uiso 1 1 calc R
C4 C 1.2677(2) 0.52676(16) 0.3668(2) 0.0342(6) Uani 1 1 d .
H4A H 1.2536 0.4859 0.3302 0.041 Uiso 1 1 calc R
H4B H 1.2715 0.5673 0.3277 0.041 Uiso 1 1 calc R
C5 C 1.3592(2) 0.51612(17) 0.4166(2) 0.0379(7) Uani 1 1 d .
H5A H 1.4076 0.5112 0.3738 0.046 Uiso 1 1 calc R
H5B H 1.3569 0.4731 0.4512 0.046 Uiso 1 1 calc R
C6 C 1.3816(2) 0.57722(17) 0.4785(2) 0.0351(6) Uani 1 1 d .
H6A H 1.3908 0.6192 0.4432 0.042 Uiso 1 1 calc R
H6B H 1.4387 0.5674 0.5117 0.042 Uiso 1 1 calc R
N1 N 1.32621(15) 0.65452(13) 0.59449(15) 0.0275(5) Uani 1 1 d .
N2 N 1.14089(15) 0.60971(12) 0.55915(14) 0.0246(4) Uani 1 1 d .
C7 C 1.09676(17) 0.66744(14) 0.55971(16) 0.0236(5) Uani 1 1 d .
H7 H 1.1105 0.7018 0.5180 0.028 Uiso 1 1 calc R
C8 C 1.02509(16) 0.68161(14) 0.62394(16) 0.0221(5) Uani 1 1 d .
C9 C 1.00770(17) 0.63428(13) 0.69386(17) 0.0216(5) Uani 1 1 d .
C10 C 0.93789(16) 0.64936(14) 0.75441(16) 0.0221(5) Uani 1 1 d .
C11 C 0.88691(19) 0.71059(14) 0.74367(17) 0.0243(5) Uani 1 1 d .
H11 H 0.8410 0.7211 0.7835 0.029 Uiso 1 1 calc R
C12 C 0.90376(18) 0.75588(14) 0.67444(18) 0.0251(5) Uani 1 1 d .
C13 C 0.97290(18) 0.74259(14) 0.61489(17) 0.0242(5) Uani 1 1 d .
H13 H 0.9843 0.7743 0.5692 0.029 Uiso 1 1 calc R
C14 C 0.91926(17) 0.59795(13) 0.82598(17) 0.0221(5) Uani 1 1 d .
H14 H 0.9601 0.5608 0.8348 0.027 Uiso 1 1 calc R
Br1 Br 0.832067(19) 0.838969(15) 0.65763(2) 0.03107(6) Uani 1 1 d .
O1 O 1.05543(13) 0.57378(10) 0.70307(12) 0.0264(4) Uani 1 1 d .
H1O H 1.0976 0.5689 0.6550 0.034 Uiso 1 1 d R
C15 C 0.83951(18) 0.54420(14) 0.93912(17) 0.0236(5) Uani 1 1 d .
H15 H 0.8917 0.5119 0.9346 0.028 Uiso 1 1 calc R
C16 C 0.83688(17) 0.57251(14) 1.03517(17) 0.0239(5) Uani 1 1 d .
H16 H 0.7868 0.6067 1.0398 0.029 Uiso 1 1 calc R
C17 C 0.8227(2) 0.51191(16) 1.10055(19) 0.0308(6) Uani 1 1 d .
H17A H 0.8763 0.4815 1.1005 0.037 Uiso 1 1 calc R
H17B H 0.8178 0.5309 1.1604 0.037 Uiso 1 1 calc R
C18 C 0.7373(2) 0.46853(17) 1.0778(2) 0.0358(7) Uani 1 1 d .
H18A H 0.6827 0.4968 1.0862 0.043 Uiso 1 1 calc R
H18B H 0.7349 0.4285 1.1178 0.043 Uiso 1 1 calc R
C19 C 0.7384(2) 0.44279(17) 0.9810(2) 0.0361(7) Uani 1 1 d .
H19A H 0.7885 0.4097 0.9745 0.043 Uiso 1 1 calc R
H19B H 0.6811 0.4187 0.9662 0.043 Uiso 1 1 calc R
C20 C 0.75042(19) 0.50433(16) 0.91703(19) 0.0298(6) Uani 1 1 d .
H20A H 0.6984 0.5361 0.9211 0.036 Uiso 1 1 calc R
H20B H 0.7516 0.4869 0.8562 0.036 Uiso 1 1 calc R
N3 N 0.85052(15) 0.60203(12) 0.87576(14) 0.0246(4) Uani 1 1 d .
N4 N 0.92454(15) 0.60593(12) 1.05824(14) 0.0250(4) Uani 1 1 d .
C21 C 0.92670(18) 0.67043(14) 1.08087(17) 0.0251(5) Uani 1 1 d .
H21 H 0.8721 0.6961 1.0801 0.030 Uiso 1 1 calc R
C22 C 1.01232(19) 0.70488(15) 1.10789(17) 0.0255(5) Uani 1 1 d .
C23 C 1.09638(18) 0.66823(14) 1.10970(17) 0.0246(5) Uani 1 1 d .
C24 C 1.17801(19) 0.70287(15) 1.13605(17) 0.0270(5) Uani 1 1 d .
C25 C 1.1737(2) 0.77281(15) 1.16360(18) 0.0288(6) Uani 1 1 d .
H25 H 1.2274 0.7961 1.1820 0.035 Uiso 1 1 calc R
C26 C 1.0908(2) 0.80749(15) 1.16376(18) 0.0291(6) Uani 1 1 d .
C27 C 1.01021(19) 0.77520(15) 1.13564(17) 0.0267(5) Uani 1 1 d .
H27 H 0.9549 0.7998 1.1350 0.032 Uiso 1 1 calc R
C28 C 1.26691(18) 0.66542(15) 1.13380(18) 0.0275(5) Uani 1 1 d .
H28 H 1.2675 0.6187 1.1156 0.033 Uiso 1 1 calc R
Br2 Br 1.08576(2) 0.900787(16) 1.20779(2) 0.03734(7) Uani 1 1 d .
O2 O 1.10118(13) 0.60040(10) 1.08554(13) 0.0290(4) Uani 1 1 d .
H2O H 1.0431 0.5807 1.0738 0.038 Uiso 1 1 d R
C29 C 1.42587(18) 0.65297(16) 1.15285(17) 0.0276(5) Uani 1 1 d .
H29 H 1.4115 0.6068 1.1270 0.033 Uiso 1 1 calc R
C30 C 1.49587(18) 0.69099(16) 1.09570(18) 0.0291(6) Uani 1 1 d .
H30 H 1.5063 0.7385 1.1193 0.035 Uiso 1 1 calc R
C31 C 1.5873(2) 0.6512(2) 1.0960(2) 0.0399(7) Uani 1 1 d .
H31A H 1.5778 0.6051 1.0695 0.048 Uiso 1 1 calc R
H31B H 1.6309 0.6765 1.0601 0.048 Uiso 1 1 calc R
C32 C 1.6269(2) 0.6430(2) 1.1910(2) 0.0473(9) Uani 1 1 d .
H32A H 1.6832 0.6157 1.1901 0.057 Uiso 1 1 calc R
H32B H 1.6418 0.6890 1.2155 0.057 Uiso 1 1 calc R
C33 C 1.5578(3) 0.6066(2) 1.2499(2) 0.0473(8) Uani 1 1 d .
H33A H 1.5490 0.5586 1.2296 0.057 Uiso 1 1 calc R
H33B H 1.5823 0.6051 1.3110 0.057 Uiso 1 1 calc R
C34 C 1.4660(2) 0.64418(18) 1.24783(19) 0.0350(6) Uani 1 1 d .
H34A H 1.4737 0.6902 1.2751 0.042 Uiso 1 1 calc R
H34B H 1.4229 0.6178 1.2830 0.042 Uiso 1 1 calc R
N5 N 1.34255(15) 0.69503(13) 1.15588(15) 0.0284(5) Uani 1 1 d .
N6 N 1.45943(15) 0.69548(13) 1.00389(15) 0.0281(5) Uani 1 1 d .
C35 C 1.44778(18) 0.75563(15) 0.96801(19) 0.0272(5) Uani 1 1 d .
H35 H 1.4599 0.7958 1.0018 0.033 Uiso 1 1 calc R
C36 C 1.41581(17) 0.76292(14) 0.87498(18) 0.0244(5) Uani 1 1 d .
C37 C 1.39230(18) 0.70282(14) 0.82301(18) 0.0247(5) Uani 1 1 d .
C38 C 1.36492(18) 0.71090(15) 0.73291(18) 0.0254(5) Uani 1 1 d .
C39 C 1.36233(18) 0.77805(15) 0.69602(18) 0.0257(5) Uani 1 1 d .
H39 H 1.3449 0.7839 0.6362 0.031 Uiso 1 1 calc R
C40 C 1.38533(18) 0.83581(15) 0.74737(19) 0.0280(5) Uani 1 1 d .
C41 C 1.41131(18) 0.82957(15) 0.83631(19) 0.0278(5) Uani 1 1 d .
H41 H 1.4257 0.8693 0.8702 0.033 Uiso 1 1 calc R
C42 C 1.34276(17) 0.64854(15) 0.67741(17) 0.0249(5) Uani 1 1 d .
H42 H 1.3410 0.6044 0.7039 0.030 Uiso 1 1 calc R
Br3 Br 1.38401(2) 0.926978(15) 0.69462(2) 0.03520(7) Uani 1 1 d .
O3 O 1.39756(14) 0.63776(10) 0.85772(13) 0.0293(4) Uani 1 1 d .
H3O H 1.4235 0.6458 0.9135 0.038 Uiso 1 1 d R
C51A C 1.10805(17) 0.99259(13) 0.46858(17) 0.0231(5) Uani 1 1 d .
H51 H 1.0584 1.0247 0.4845 0.028 Uiso 1 1 calc R
C52 C 1.17370(17) 0.98180(14) 0.54947(17) 0.0235(5) Uani 1 1 d .
H52 H 1.2215 0.9478 0.5343 0.028 Uiso 1 1 calc R
C53 C 1.21920(19) 1.05194(15) 0.57667(19) 0.0293(6) Uani 1 1 d .
H53A H 1.1722 1.0846 0.5950 0.035 Uiso 1 1 calc R
H53B H 1.2614 1.0442 0.6273 0.035 Uiso 1 1 calc R
C54 C 1.2717(2) 1.08394(16) 0.4996(2) 0.0332(6) Uani 1 1 d .
H54A H 1.2968 1.1292 0.5176 0.040 Uiso 1 1 calc R
H54B H 1.3225 1.0535 0.4847 0.040 Uiso 1 1 calc R
C55 C 1.2074(2) 1.09299(16) 0.4186(2) 0.0323(6) Uani 1 1 d .
H55A H 1.2419 1.1107 0.3690 0.039 Uiso 1 1 calc R
H55B H 1.1603 1.1273 0.4319 0.039 Uiso 1 1 calc R
C56 C 1.1616(2) 1.02377(15) 0.39182(19) 0.0285(6) Uani 1 1 d .
H56A H 1.2084 0.9906 0.3741 0.034 Uiso 1 1 calc R
H56B H 1.1199 1.0316 0.3408 0.034 Uiso 1 1 calc R
N11 N 1.06909(15) 0.92460(12) 0.44245(14) 0.0254(4) Uani 1 1 d .
N12 N 1.12330(15) 0.95564(12) 0.62538(15) 0.0247(4) Uani 1 1 d .
C57 C 1.14478(18) 0.89527(15) 0.65651(18) 0.0252(5) Uani 1 1 d .
H57 H 1.1894 0.8690 0.6282 0.030 Uiso 1 1 calc R
C58 C 1.10169(18) 0.86583(14) 0.73518(17) 0.0243(5) Uani 1 1 d .
C59 C 1.03000(17) 0.90188(14) 0.77706(17) 0.0233(5) Uani 1 1 d .
C60 C 0.99040(18) 0.87252(14) 0.85303(17) 0.0249(5) Uani 1 1 d .
C61 C 1.02383(18) 0.80910(15) 0.88652(18) 0.0260(5) Uani 1 1 d .
H61 H 0.9983 0.7894 0.9369 0.031 Uiso 1 1 calc R
C62 C 1.09534(19) 0.77494(14) 0.84497(18) 0.0261(5) Uani 1 1 d .
C63 C 1.13317(18) 0.80241(14) 0.77000(19) 0.0259(5) Uani 1 1 d .
H63 H 1.1802 0.7784 0.7423 0.031 Uiso 1 1 calc R
C64 C 0.91399(18) 0.90958(14) 0.89501(18) 0.0259(5) Uani 1 1 d .
H64 H 0.8925 0.9514 0.8698 0.031 Uiso 1 1 calc R
Br4 Br 1.14136(2) 0.687623(16) 0.890131(19) 0.03240(7) Uani 1 1 d .
O4 O 0.99853(13) 0.96429(10) 0.74656(13) 0.0276(4) Uani 1 1 d .
H4O H 1.0306 0.9700 0.7015 0.036 Uiso 1 1 d R
C65 C 0.80324(18) 0.92977(15) 1.00070(18) 0.0276(5) Uani 1 1 d .
H65 H 0.7873 0.9676 0.9586 0.033 Uiso 1 1 calc R
C66 C 0.71856(19) 0.88331(16) 1.01407(18) 0.0291(6) Uani 1 1 d .
H66 H 0.7359 0.8432 1.0522 0.035 Uiso 1 1 calc R
C67 C 0.6429(2) 0.92635(19) 1.0589(2) 0.0367(7) Uani 1 1 d .
H67A H 0.6222 0.9636 1.0188 0.044 Uiso 1 1 calc R
H67B H 0.5906 0.8961 1.0697 0.044 Uiso 1 1 calc R
C68 C 0.6770(2) 0.95858(19) 1.1474(2) 0.0414(7) Uani 1 1 d .
H68A H 0.6286 0.9871 1.1719 0.050 Uiso 1 1 calc R
H68B H 0.6919 0.9214 1.1898 0.050 Uiso 1 1 calc R
C69 C 0.7615(2) 1.00356(19) 1.1339(2) 0.0427(8) Uani 1 1 d .
H69A H 0.7842 1.0212 1.1912 0.051 Uiso 1 1 calc R
H69B H 0.7448 1.0435 1.0966 0.051 Uiso 1 1 calc R
C70 C 0.8377(2) 0.96142(18) 1.0898(2) 0.0373(7) Uani 1 1 d .
H70A H 0.8583 0.9240 1.1297 0.045 Uiso 1 1 calc R
H70B H 0.8898 0.9920 1.0796 0.045 Uiso 1 1 calc R
N13 N 0.87658(16) 0.88631(13) 0.96425(16) 0.0287(5) Uani 1 1 d .
N14 N 0.68374(16) 0.85778(13) 0.92740(15) 0.0282(5) Uani 1 1 d .
C71 C 0.68369(18) 0.79170(15) 0.91178(18) 0.0256(5) Uani 1 1 d .
H71 H 0.7063 0.7613 0.9559 0.031 Uiso 1 1 calc R
C72 C 0.64933(17) 0.76227(14) 0.82697(17) 0.0233(5) Uani 1 1 d .
C73 C 0.62235(18) 0.80604(14) 0.75463(18) 0.0242(5) Uani 1 1 d .
C74 C 0.59030(17) 0.77584(14) 0.67331(18) 0.0244(5) Uani 1 1 d .
C75 C 0.58224(18) 0.70305(14) 0.66646(18) 0.0269(5) Uani 1 1 d .
H75 H 0.5611 0.6828 0.6131 0.032 Uiso 1 1 calc R
C76 C 0.60567(18) 0.66109(14) 0.73880(18) 0.0253(5) Uani 1 1 d .
C77 C 0.64075(17) 0.68948(14) 0.81817(17) 0.0244(5) Uani 1 1 d .
H77 H 0.6585 0.6601 0.8653 0.029 Uiso 1 1 calc R
C78 C 0.56168(18) 0.82129(14) 0.59806(18) 0.0257(5) Uani 1 1 d .
H78 H 0.5667 0.8698 0.6044 0.031 Uiso 1 1 calc R
Br5 Br 0.58676(2) 0.562350(15) 0.72848(2) 0.03361(7) Uani 1 1 d .
O5 O 0.62586(14) 0.87646(10) 0.76175(13) 0.0289(4) Uani 1 1 d .
H5O H 0.6467 0.8894 0.8198 0.035 Uiso 1 1 d R
C79 C 0.49673(18) 0.84535(15) 0.45649(18) 0.0275(5) Uani 1 1 d .
H79 H 0.5112 0.8937 0.4746 0.033 Uiso 1 1 calc R
C80 C 0.54200(18) 0.82851(15) 0.36866(19) 0.0277(5) Uani 1 1 d .
H80 H 0.5304 0.7790 0.3542 0.033 Uiso 1 1 calc R
C81 C 0.5032(2) 0.87347(17) 0.29219(19) 0.0319(6) Uani 1 1 d .
H81A H 0.5320 0.8601 0.2371 0.038 Uiso 1 1 calc R
H81B H 0.5176 0.9225 0.3038 0.038 Uiso 1 1 calc R
C82 C 0.3988(2) 0.86468(17) 0.2812(2) 0.0361(7) Uani 1 1 d .
H82A H 0.3753 0.8959 0.2345 0.043 Uiso 1 1 calc R
H82B H 0.3845 0.8168 0.2634 0.043 Uiso 1 1 calc R
C83 C 0.3526(2) 0.88120(16) 0.3676(2) 0.0345(6) Uani 1 1 d .
H83A H 0.2869 0.8726 0.3604 0.041 Uiso 1 1 calc R
H83B H 0.3613 0.9305 0.3819 0.041 Uiso 1 1 calc R
C84 C 0.39199(19) 0.83621(16) 0.4448(2) 0.0327(6) Uani 1 1 d .
H84A H 0.3780 0.7871 0.4331 0.039 Uiso 1 1 calc R
H84B H 0.3629 0.8495 0.4997 0.039 Uiso 1 1 calc R
N15 N 0.53048(16) 0.79629(12) 0.52501(16) 0.0290(5) Uani 1 1 d .
N16 N 0.64159(15) 0.83933(13) 0.37703(15) 0.0279(5) Uani 1 1 d .
C85 C 0.69359(19) 0.78604(15) 0.36636(18) 0.0274(5) Uani 1 1 d .
H85 H 0.6664 0.7424 0.3558 0.033 Uiso 1 1 calc R
C86 C 0.79440(18) 0.79095(14) 0.37016(18) 0.0259(5) Uani 1 1 d .
C87 C 0.83942(18) 0.85454(14) 0.39213(17) 0.0251(5) Uani 1 1 d .
C88 C 0.93589(18) 0.85667(14) 0.39928(17) 0.0237(5) Uani 1 1 d .
C89 C 0.98589(18) 0.79607(14) 0.38007(17) 0.0248(5) Uani 1 1 d .
H89 H 1.0499 0.7972 0.3835 0.030 Uiso 1 1 calc R
C90 C 0.94135(19) 0.73494(14) 0.35626(17) 0.0258(5) Uani 1 1 d .
C91 C 0.84582(19) 0.73174(15) 0.35140(18) 0.0271(5) Uani 1 1 d .
H91 H 0.8164 0.6899 0.3356 0.033 Uiso 1 1 calc R
C92 C 0.98282(17) 0.92186(14) 0.42797(17) 0.0242(5) Uani 1 1 d .
H92 H 0.9480 0.9623 0.4357 0.029 Uiso 1 1 calc R
Br6 Br 1.00989(2) 0.652692(15) 0.330500(19) 0.03142(6) Uani 1 1 d .
O6 O 0.79067(13) 0.91343(10) 0.40706(14) 0.0321(4) Uani 1 1 d .
H6O H 0.7270 0.9013 0.3938 0.042 Uiso 1 1 d R

loop_
_atom_site_aniso_label
_atom_site_aniso_U_11
_atom_site_aniso_U_22
_atom_site_aniso_U_33
_atom_site_aniso_U_23
_atom_site_aniso_U_13
_atom_site_aniso_U_12
C1 0.0307(13) 0.0251(13) 0.0229(12) 0.0011(10) 0.0049(10) 0.0019(11)
C2 0.0307(13) 0.0226(12) 0.0204(12) 0.0004(10) 0.0075(10) 0.0032(10)
C3 0.0340(14) 0.0265(13) 0.0254(13) -0.0009(11) 0.0024(11) 0.0020(11)
C4 0.0489(18) 0.0261(14) 0.0283(14) -0.0065(11) 0.0107(12) 0.0009(12)
C5 0.0460(18) 0.0310(15) 0.0380(16) -0.0007(13) 0.0199(13) 0.0062(13)
C6 0.0322(14) 0.0392(17) 0.0343(15) 0.0000(12) 0.0085(12) 0.0052(12)
N1 0.0274(11) 0.0289(11) 0.0263(11) 0.0014(9) 0.0037(9) -0.0008(9)
N2 0.0274(11) 0.0255(11) 0.0209(10) -0.0007(8) 0.0038(8) 0.0011(9)
C7 0.0256(12) 0.0252(13) 0.0202(11) 0.0002(9) 0.0025(9) 0.0002(10)
C8 0.0212(11) 0.0240(12) 0.0211(11) -0.0016(10) 0.0019(9) -0.0010(10)
C9 0.0227(11) 0.0194(12) 0.0228(11) -0.0016(9) -0.0005(9) 0.0013(9)
C10 0.0201(11) 0.0246(12) 0.0217(11) 0.0006(10) 0.0012(9) -0.0005(10)
C11 0.0275(13) 0.0233(12) 0.0226(12) -0.0009(10) 0.0053(10) 0.0005(10)
C12 0.0249(12) 0.0228(12) 0.0275(13) -0.0027(10) -0.0006(10) -0.0004(10)
C13 0.0259(12) 0.0239(12) 0.0228(12) 0.0016(10) 0.0025(10) -0.0014(10)
C14 0.0224(12) 0.0208(12) 0.0231(12) 0.0001(10) -0.0007(9) 0.0003(9)
Br1 0.02804(13) 0.02642(14) 0.03895(15) 0.00514(12) 0.00413(11) 0.00682(11)
O1 0.0293(9) 0.0238(9) 0.0263(9) 0.0017(7) 0.0056(7) 0.0051(7)
C15 0.0242(12) 0.0241(12) 0.0227(12) 0.0026(10) 0.0033(9) 0.0002(10)
C16 0.0206(11) 0.0269(13) 0.0242(12) 0.0024(10) -0.0001(9) -0.0005(10)
C17 0.0302(14) 0.0380(15) 0.0242(13) 0.0092(11) 0.0025(10) 0.0004(12)
C18 0.0300(14) 0.0364(16) 0.0414(16) 0.0149(13) 0.0084(12) -0.0063(12)
C19 0.0315(15) 0.0340(16) 0.0431(17) 0.0041(13) 0.0035(12) -0.0099(12)
C20 0.0272(13) 0.0330(15) 0.0289(13) -0.0003(11) -0.0021(10) -0.0017(11)
N3 0.0224(10) 0.0289(12) 0.0224(10) 0.0042(9) 0.0002(8) 0.0009(9)
N4 0.0231(10) 0.0286(11) 0.0235(10) 0.0027(9) 0.0007(8) -0.0007(9)
C21 0.0224(12) 0.0308(14) 0.0220(11) 0.0043(10) 0.0002(9) 0.0023(10)
C22 0.0275(13) 0.0293(14) 0.0197(11) 0.0015(10) -0.0008(10) 0.0006(10)
C23 0.0261(12) 0.0267(13) 0.0209(11) 0.0006(9) 0.0010(9) 0.0012(10)
C24 0.0249(13) 0.0331(14) 0.0231(12) -0.0005(10) 0.0008(10) -0.0034(11)
C25 0.0286(13) 0.0301(14) 0.0275(13) -0.0009(11) 0.0013(10) -0.0038(11)
C26 0.0385(15) 0.0251(13) 0.0240(13) -0.0004(10) 0.0034(11) -0.0027(11)
C27 0.0283(13) 0.0296(14) 0.0225(12) 0.0026(10) 0.0032(10) 0.0041(11)
C28 0.0256(13) 0.0289(14) 0.0281(12) -0.0001(10) 0.0000(10) -0.0003(10)
Br2 0.04715(18) 0.02596(14) 0.03929(16) -0.00574(12) 0.00749(13) -0.00368(12)
O2 0.0229(9) 0.0252(9) 0.0388(10) -0.0025(8) -0.0016(8) -0.0006(7)
C29 0.0260(12) 0.0291(13) 0.0275(13) 0.0005(11) -0.0028(10) 0.0012(11)
C30 0.0259(13) 0.0336(15) 0.0276(13) 0.0008(11) -0.0005(10) -0.0010(11)
C31 0.0260(14) 0.056(2) 0.0375(16) -0.0003(15) -0.0012(12) 0.0079(14)
C32 0.0314(15) 0.066(2) 0.0433(17) -0.0059(17) -0.0099(13) 0.0151(16)
C33 0.049(2) 0.053(2) 0.0396(17) 0.0098(15) -0.0110(15) 0.0114(16)
C34 0.0367(15) 0.0405(17) 0.0277(14) 0.0056(12) -0.0010(11) -0.0012(13)
N5 0.0246(11) 0.0315(12) 0.0291(11) -0.0028(10) 0.0011(9) -0.0011(9)
N6 0.0245(11) 0.0326(13) 0.0273(11) 0.0015(10) 0.0010(9) -0.0011(9)
C35 0.0193(12) 0.0321(14) 0.0302(13) -0.0010(11) 0.0019(10) -0.0023(10)
C36 0.0186(11) 0.0272(13) 0.0276(13) -0.0010(10) 0.0036(9) 0.0000(10)
C37 0.0211(12) 0.0248(13) 0.0284(13) 0.0051(10) 0.0052(10) 0.0009(10)
C38 0.0225(12) 0.0286(13) 0.0254(12) 0.0010(10) 0.0051(10) 0.0001(10)
C39 0.0233(12) 0.0288(14) 0.0250(12) 0.0026(10) 0.0030(10) 0.0012(10)
C40 0.0248(12) 0.0255(13) 0.0340(14) 0.0060(11) 0.0036(10) 0.0004(11)
C41 0.0232(12) 0.0285(14) 0.0317(14) -0.0016(11) 0.0032(10) -0.0013(10)
C42 0.0222(12) 0.0258(13) 0.0271(12) 0.0009(11) 0.0047(9) 0.0016(10)
Br3 0.04228(17) 0.02524(14) 0.03795(16) 0.00510(12) -0.00084(12) -0.00001(12)
O3 0.0352(10) 0.0257(10) 0.0269(9) 0.0042(7) -0.0029(8) 0.0012(8)
C51A 0.0210(11) 0.0208(12) 0.0276(13) -0.0005(10) 0.0025(10) 0.0011(9)
C52 0.0205(11) 0.0254(13) 0.0247(12) 0.0007(10) 0.0018(9) 0.0004(10)
C53 0.0294(13) 0.0277(14) 0.0308(13) 0.0015(11) -0.0005(11) -0.0034(11)
C54 0.0279(14) 0.0287(14) 0.0433(16) 0.0035(12) 0.0040(12) -0.0044(11)
C55 0.0288(14) 0.0306(14) 0.0377(15) 0.0098(12) 0.0044(11) -0.0005(11)
C56 0.0280(13) 0.0297(14) 0.0278(13) 0.0031(11) -0.0002(10) 0.0037(11)
N11 0.0266(11) 0.0244(11) 0.0252(10) -0.0011(9) -0.0006(8) -0.0005(9)
N12 0.0255(11) 0.0246(11) 0.0240(11) 0.0009(9) 0.0019(9) -0.0031(9)
C57 0.0224(12) 0.0254(13) 0.0279(13) -0.0021(10) 0.0020(10) -0.0025(10)
C58 0.0231(12) 0.0263(13) 0.0236(12) -0.0021(10) 0.0028(10) -0.0003(10)
C59 0.0236(12) 0.0216(12) 0.0247(12) -0.0015(10) 0.0009(9) -0.0001(10)
C60 0.0240(12) 0.0276(13) 0.0232(12) -0.0030(10) 0.0023(10) -0.0033(10)
C61 0.0251(12) 0.0290(13) 0.0239(12) 0.0010(10) 0.0030(10) -0.0008(10)
C62 0.0265(13) 0.0243(13) 0.0275(13) 0.0004(10) 0.0001(10) 0.0012(10)
C63 0.0220(12) 0.0249(13) 0.0308(13) -0.0010(10) 0.0014(10) 0.0006(10)
C64 0.0259(12) 0.0225(13) 0.0293(13) -0.0033(10) 0.0023(10) -0.0004(10)
Br4 0.03554(15) 0.03033(14) 0.03138(14) 0.00704(12) 0.00215(11) 0.00645(12)
O4 0.0309(10) 0.0222(9) 0.0302(10) 0.0037(8) 0.0064(8) 0.0036(7)
C65 0.0278(13) 0.0270(13) 0.0285(13) -0.0033(11) 0.0070(10) 0.0021(11)
C66 0.0295(13) 0.0325(15) 0.0253(13) -0.0030(11) 0.0039(10) -0.0023(11)
C67 0.0262(13) 0.0445(17) 0.0401(16) -0.0101(14) 0.0102(12) -0.0046(13)
C68 0.0384(16) 0.0461(18) 0.0405(17) -0.0150(14) 0.0148(13) -0.0020(14)
C69 0.0426(17) 0.0404(18) 0.0457(18) -0.0201(15) 0.0082(14) -0.0034(14)
C70 0.0299(14) 0.0412(17) 0.0409(17) -0.0139(14) 0.0023(12) -0.0034(13)
N13 0.0270(11) 0.0306(12) 0.0286(11) -0.0026(9) 0.0046(9) 0.0022(9)
N14 0.0279(11) 0.0301(12) 0.0267(11) -0.0033(9) 0.0042(9) -0.0023(9)
C71 0.0212(12) 0.0290(14) 0.0267(13) 0.0018(10) 0.0018(10) -0.0008(10)
C72 0.0177(11) 0.0274(13) 0.0250(12) -0.0007(10) 0.0023(9) 0.0004(10)
C73 0.0214(12) 0.0206(12) 0.0308(13) 0.0008(10) 0.0037(10) -0.0015(9)
C74 0.0172(11) 0.0277(13) 0.0282(13) 0.0021(10) 0.0004(9) -0.0014(10)
C75 0.0261(13) 0.0261(13) 0.0284(13) -0.0004(10) 0.0012(10) -0.0015(10)
C76 0.0236(12) 0.0205(12) 0.0319(13) -0.0005(10) 0.0038(10) 0.0000(10)
C77 0.0226(12) 0.0254(13) 0.0255(12) 0.0041(10) 0.0029(9) 0.0010(10)
C78 0.0232(12) 0.0240(13) 0.0300(13) 0.0021(10) -0.0001(10) -0.0022(10)
Br5 0.04308(16) 0.02124(13) 0.03631(15) -0.00064(11) -0.00171(12) -0.00009(12)
O5 0.0330(10) 0.0211(9) 0.0324(10) 0.0007(7) -0.0021(8) -0.0011(8)
C79 0.0265(13) 0.0257(13) 0.0297(13) 0.0014(11) -0.0045(10) -0.0006(11)
C80 0.0234(12) 0.0264(13) 0.0329(14) -0.0037(11) -0.0043(10) -0.0026(10)
C81 0.0294(14) 0.0366(15) 0.0293(14) 0.0013(12) -0.0048(11) 0.0015(12)
C82 0.0347(15) 0.0338(15) 0.0388(16) 0.0024(13) -0.0138(12) -0.0033(12)
C83 0.0241(13) 0.0306(15) 0.0483(17) 0.0047(13) -0.0070(12) 0.0045(11)
C84 0.0261(13) 0.0312(14) 0.0406(16) 0.0058(13) 0.0006(11) 0.0006(12)
N15 0.0288(11) 0.0247(12) 0.0331(12) 0.0054(9) -0.0044(9) -0.0012(9)
N16 0.0252(11) 0.0282(11) 0.0301(11) -0.0012(10) -0.0034(9) -0.0018(9)
C85 0.0269(13) 0.0274(13) 0.0274(13) 0.0003(10) -0.0049(10) -0.0043(10)
C86 0.0250(13) 0.0272(13) 0.0253(13) 0.0022(10) -0.0005(10) -0.0015(10)
C87 0.0261(13) 0.0246(13) 0.0245(12) -0.0020(10) 0.0001(10) 0.0026(10)
C88 0.0258(12) 0.0240(13) 0.0212(11) 0.0017(10) 0.0023(9) -0.0010(10)
C89 0.0240(12) 0.0287(14) 0.0218(12) 0.0047(10) 0.0017(9) 0.0036(10)
C90 0.0316(13) 0.0227(12) 0.0230(12) 0.0023(10) 0.0011(10) 0.0007(10)
C91 0.0312(13) 0.0254(13) 0.0247(13) 0.0016(10) 0.0012(10) -0.0007(11)
C92 0.0238(12) 0.0240(12) 0.0252(12) 0.0032(10) 0.0038(9) 0.0011(10)
Br6 0.03616(15) 0.02672(14) 0.03148(14) 0.00079(11) 0.00258(11) 0.00674(11)
O6 0.0250(9) 0.0257(10) 0.0457(11) -0.0068(8) -0.0001(8) 0.0008(8)

loop_
_atom_type_symbol
_atom_type_description
_atom_type_scat_dispersion_real
_atom_type_scat_dispersion_imag
_atom_type_scat_source
C C 0.0181 0.0091 'International Tables Vol C Tables 4.2.6.8 and 6.1.1.4'
H H 0.0000 0.0000 'International Tables Vol C Tables 4.2.6.8 and 6.1.1.4'
N N 0.0311 0.0180 'International Tables Vol C Tables 4.2.6.8 and 6.1.1.4'
O O 0.0492 0.0322 'International Tables Vol C Tables 4.2.6.8 and 6.1.1.4'
Br Br -0.6763 1.2805 'International Tables Vol C Tables 4.2.6.8 and 6.1.1.4'

loop_
_geom_angle_atom_site_label_1
_geom_angle_atom_site_label_2
_geom_angle_atom_site_label_3
_geom_angle
N1 C1 C6 109.2(2)
N1 C1 C2 108.5(2)
C6 C1 C2 110.1(2)
N1 C1 H1 109.7
C6 C1 H1 109.7
C2 C1 H1 109.7
N2 C2 C3 110.6(2)
N2 C2 C1 108.3(2)
C3 C2 C1 111.1(2)
N2 C2 H2 108.9
C3 C2 H2 108.9
C1 C2 H2 108.9
C2 C3 C4 110.8(2)
C2 C3 H3A 109.5
C4 C3 H3A 109.5
C2 C3 H3B 109.5
C4 C3 H3B 109.5
H3A C3 H3B 108.1
C5 C4 C3 110.1(2)
C5 C4 H4A 109.6
C3 C4 H4A 109.6
C5 C4 H4B 109.6
C3 C4 H4B 109.6
H4A C4 H4B 108.1
C4 C5 C6 111.5(3)
C4 C5 H5A 109.3
C6 C5 H5A 109.3
C4 C5 H5B 109.3
C6 C5 H5B 109.3
H5A C5 H5B 108.0
C5 C6 C1 112.0(3)
C5 C6 H6A 109.2
C1 C6 H6A 109.2
C5 C6 H6B 109.2
C1 C6 H6B 109.2
H6A C6 H6B 107.9
C42 N1 C1 117.6(2)
C7 N2 C2 118.5(2)
N2 C7 C8 122.2(2)
N2 C7 H7 118.9
C8 C7 H7 118.9
C13 C8 C9 119.7(2)
C13 C8 C7 119.1(2)
C9 C8 C7 121.2(2)
O1 C9 C8 121.2(2)
O1 C9 C10 119.1(2)
C8 C9 C10 119.8(2)
C11 C10 C9 119.2(2)
C11 C10 C14 121.9(2)
C9 C10 C14 118.8(2)
C12 C11 C10 120.4(2)
C12 C11 H11 119.8
C10 C11 H11 119.8
C11 C12 C13 121.3(2)
C11 C12 Br1 120.6(2)
C13 C12 Br1 118.0(2)
C12 C13 C8 119.6(2)
C12 C13 H13 120.2
C8 C13 H13 120.2
N3 C14 C10 123.4(2)
N3 C14 H14 118.3
C10 C14 H14 118.3
C9 O1 H1O 110.0
N3 C15 C20 110.0(2)
N3 C15 C16 110.4(2)
C20 C15 C16 109.3(2)
N3 C15 H15 109.0
C20 C15 H15 109.0
C16 C15 H15 109.0
N4 C16 C17 108.2(2)
N4 C16 C15 109.1(2)
C17 C16 C15 110.0(2)
N4 C16 H16 109.8
C17 C16 H16 109.8
C15 C16 H16 109.8
C18 C17 C16 113.1(2)
C18 C17 H17A 109.0
C16 C17 H17A 109.0
C18 C17 H17B 109.0
C16 C17 H17B 109.0
H17A C17 H17B 107.8
C17 C18 C19 110.7(2)
C17 C18 H18A 109.5
C19 C18 H18A 109.5
C17 C18 H18B 109.5
C19 C18 H18B 109.5
H18A C18 H18B 108.1
C20 C19 C18 110.7(3)
C20 C19 H19A 109.5
C18 C19 H19A 109.5
C20 C19 H19B 109.5
C18 C19 H19B 109.5
H19A C19 H19B 108.1
C19 C20 C15 111.0(2)
C19 C20 H20A 109.4
C15 C20 H20A 109.4
C19 C20 H20B 109.4
C15 C20 H20B 109.4
H20A C20 H20B 108.0
C14 N3 C15 116.0(2)
C21 N4 C16 119.9(2)
N4 C21 C22 121.5(2)
N4 C21 H21 119.2
C22 C21 H21 119.2
C27 C22 C23 119.7(3)
C27 C22 C21 119.1(2)
C23 C22 C21 121.1(2)
O2 C23 C24 118.5(2)
O2 C23 C22 121.6(2)
C24 C23 C22 119.9(2)
C25 C24 C23 119.1(3)
C25 C24 C28 121.0(2)
C23 C24 C28 119.9(3)
C26 C25 C24 120.4(3)
C26 C25 H25 119.8
C24 C25 H25 119.8
C25 C26 C27 121.5(3)
C25 C26 Br2 119.6(2)
C27 C26 Br2 118.9(2)
C26 C27 C22 119.4(3)
C26 C27 H27 120.3
C22 C27 H27 120.3
N5 C28 C24 122.0(3)
N5 C28 H28 119.0
C24 C28 H28 119.0
C23 O2 H2O 112.5
N5 C29 C34 108.9(2)
N5 C29 C30 109.0(2)
C34 C29 C30 109.4(2)
N5 C29 H29 109.8
C34 C29 H29 109.8
C30 C29 H29 109.8
N6 C30 C31 108.7(2)
N6 C30 C29 109.1(2)
C31 C30 C29 110.9(3)
N6 C30 H30 109.4
C31 C30 H30 109.4
C29 C30 H30 109.4
C32 C31 C30 110.7(3)
C32 C31 H31A 109.5
C30 C31 H31A 109.5
C32 C31 H31B 109.5
C30 C31 H31B 109.5
H31A C31 H31B 108.1
C33 C32 C31 110.6(3)
C33 C32 H32A 109.5
C31 C32 H32A 109.5
C33 C32 H32B 109.5
C31 C32 H32B 109.5
H32A C32 H32B 108.1
C34 C33 C32 111.7(3)
C34 C33 H33A 109.3
C32 C33 H33A 109.3
C34 C33 H33B 109.3
C32 C33 H33B 109.3
H33A C33 H33B 107.9
C33 C34 C29 112.4(3)
C33 C34 H34A 109.1
C29 C34 H34A 109.1
C33 C34 H34B 109.1
C29 C34 H34B 109.1
H34A C34 H34B 107.9
C28 N5 C29 117.5(2)
C35 N6 C30 119.3(3)
N6 C35 C36 121.4(3)
N6 C35 H35 119.3
C36 C35 H35 119.3
C41 C36 C37 119.9(2)
C41 C36 C35 119.4(2)
C37 C36 C35 120.7(2)
O3 C37 C38 118.9(2)
O3 C37 C36 121.4(2)
C38 C37 C36 119.7(2)
C39 C38 C37 119.0(3)
C39 C38 C42 120.7(2)
C37 C38 C42 120.2(2)
C40 C39 C38 120.6(3)
C40 C39 H39 119.7
C38 C39 H39 119.7
C39 C40 C41 121.7(3)
C39 C40 Br3 119.8(2)
C41 C40 Br3 118.5(2)
C40 C41 C36 119.2(3)
C40 C41 H41 120.4
C36 C41 H41 120.4
N1 C42 C38 120.8(3)
N1 C42 H42 119.6
C38 C42 H42 119.6
C37 O3 H3O 102.4
N11 C51A C56 110.2(2)
N11 C51A C52 108.6(2)
C56 C51A C52 109.1(2)
N11 C51A H51 109.6
C56 C51A H51 109.6
C52 C51A H51 109.6
N12 C52 C51A 110.3(2)
N12 C52 C53 108.2(2)
C51A C52 C53 110.1(2)
N12 C52 H52 109.4
C51A C52 H52 109.4
C53 C52 H52 109.4
C54 C53 C52 111.5(2)
C54 C53 H53A 109.3
C52 C53 H53A 109.3
C54 C53 H53B 109.3
C52 C53 H53B 109.3
H53A C53 H53B 108.0
C55 C54 C53 109.9(2)
C55 C54 H54A 109.7
C53 C54 H54A 109.7
C55 C54 H54B 109.7
C53 C54 H54B 109.7
H54A C54 H54B 108.2
C54 C55 C56 111.4(2)
C54 C55 H55A 109.4
C56 C55 H55A 109.4
C54 C55 H55B 109.4
C56 C55 H55B 109.4
H55A C55 H55B 108.0
C55 C56 C51A 111.5(2)
C55 C56 H56A 109.3
C51A C56 H56A 109.3
C55 C56 H56B 109.3
C51A C56 H56B 109.3
H56A C56 H56B 108.0
C92 N11 C51A 117.1(2)
C57 N12 C52 118.0(2)
N12 C57 C58 122.2(2)
N12 C57 H57 118.9
C58 C57 H57 118.9
C63 C58 C59 119.7(2)
C63 C58 C57 119.4(2)
C59 C58 C57 120.8(2)
O4 C59 C60 118.8(2)
O4 C59 C58 121.7(2)
C60 C59 C58 119.5(2)
C61 C60 C59 119.3(2)
C61 C60 C64 121.4(2)
C59 C60 C64 119.2(2)
C60 C61 C62 120.2(3)
C60 C61 H61 119.9
C62 C61 H61 119.9
C63 C62 C61 120.9(3)
C63 C62 Br4 118.6(2)
C61 C62 Br4 120.5(2)
C62 C63 C58 120.3(3)
C62 C63 H63 119.9
C58 C63 H63 119.9
N13 C64 C60 122.1(3)
N13 C64 H64 119.0
C60 C64 H64 119.0
C59 O4 H4O 101.3
N13 C65 C66 108.6(2)
N13 C65 C70 108.9(2)
C66 C65 C70 110.7(2)
N13 C65 H65 109.5
C66 C65 H65 109.5
C70 C65 H65 109.5
N14 C66 C65 109.4(2)
N14 C66 C67 109.4(2)
C65 C66 C67 109.7(2)
N14 C66 H66 109.4
C65 C66 H66 109.4
C67 C66 H66 109.4
C68 C67 C66 112.0(3)
C68 C67 H67A 109.2
C66 C67 H67A 109.2
C68 C67 H67B 109.2
C66 C67 H67B 109.2
H67A C67 H67B 107.9
C69 C68 C67 110.7(3)
C69 C68 H68A 109.5
C67 C68 H68A 109.5
C69 C68 H68B 109.5
C67 C68 H68B 109.5
H68A C68 H68B 108.1
C68 C69 C70 111.2(3)
C68 C69 H69A 109.4
C70 C69 H69A 109.4
C68 C69 H69B 109.4
C70 C69 H69B 109.4
H69A C69 H69B 108.0
C69 C70 C65 111.1(3)
C69 C70 H70A 109.4
C65 C70 H70A 109.4
C69 C70 H70B 109.4
C65 C70 H70B 109.4
H70A C70 H70B 108.0
C64 N13 C65 116.3(2)
C71 N14 C66 119.2(2)
N14 C71 C72 122.3(3)
N14 C71 H71 118.9
C72 C71 H71 118.9
C77 C72 C73 119.4(2)
C77 C72 C71 119.3(2)
C73 C72 C71 121.3(2)
O5 C73 C74 119.0(2)
O5 C73 C72 121.2(2)
C74 C73 C72 119.8(2)
C75 C74 C73 119.5(2)
C75 C74 C78 120.5(2)
C73 C74 C78 119.9(2)
C76 C75 C74 120.0(3)
C76 C75 H75 120.0
C74 C75 H75 120.0
C75 C76 C77 121.4(3)
C75 C76 Br5 118.4(2)
C77 C76 Br5 120.1(2)
C76 C77 C72 119.8(2)
C76 C77 H77 120.1
C72 C77 H77 120.1
N15 C78 C74 121.8(2)
N15 C78 H78 119.1
C74 C78 H78 119.1
C73 O5 H5O 110.1
N15 C79 C80 109.1(2)
N15 C79 C84 108.5(2)
C80 C79 C84 109.3(2)
N15 C79 H79 110.0
C80 C79 H79 110.0
C84 C79 H79 110.0
N16 C80 C79 110.5(2)
N16 C80 C81 109.1(2)
C79 C80 C81 111.8(2)
N16 C80 H80 108.5
C79 C80 H80 108.5
C81 C80 H80 108.5
C80 C81 C82 111.2(2)
C80 C81 H81A 109.4
C82 C81 H81A 109.4
C80 C81 H81B 109.4
C82 C81 H81B 109.4
H81A C81 H81B 108.0
C83 C82 C81 110.6(2)
C83 C82 H82A 109.5
C81 C82 H82A 109.5
C83 C82 H82B 109.5
C81 C82 H82B 109.5
H82A C82 H82B 108.1
C82 C83 C84 111.3(2)
C82 C83 H83A 109.4
C84 C83 H83A 109.4
C82 C83 H83B 109.4
C84 C83 H83B 109.4
H83A C83 H83B 108.0
C83 C84 C79 111.5(2)
C83 C84 H84A 109.3
C79 C84 H84A 109.3
C83 C84 H84B 109.3
C79 C84 H84B 109.3
H84A C84 H84B 108.0
C78 N15 C79 118.1(2)
C85 N16 C80 117.7(2)
N16 C85 C86 122.5(3)
N16 C85 H85 118.7
C86 C85 H85 118.7
C91 C86 C87 119.8(2)
C91 C86 C85 119.0(2)
C87 C86 C85 121.3(2)
O6 C87 C88 119.5(2)
O6 C87 C86 120.7(2)
C88 C87 C86 119.8(2)
C89 C88 C87 119.0(2)
C89 C88 C92 121.1(2)
C87 C88 C92 119.9(2)
C90 C89 C88 120.6(2)
C90 C89 H89 119.7
C88 C89 H89 119.7
C89 C90 C91 120.8(3)
C89 C90 Br6 120.3(2)
C91 C90 Br6 118.8(2)
C86 C91 C90 119.9(3)
C86 C91 H91 120.1
C90 C91 H91 120.1
N11 C92 C88 122.1(2)
N11 C92 H92 119.0
C88 C92 H92 119.0
C87 O6 H6O 105.8

loop_
_geom_bond_atom_site_label_1
_geom_bond_atom_site_label_2
_geom_bond_distance
C1 N1 1.457(4)
C1 C6 1.525(4)
C1 C2 1.530(4)
C1 H1 0.9800
C2 N2 1.471(3)
C2 C3 1.522(4)
C2 H2 0.9800
C3 C4 1.523(4)
C3 H3A 0.9700
C3 H3B 0.9700
C4 C5 1.516(5)
C4 H4A 0.9700
C4 H4B 0.9700
C5 C6 1.516(4)
C5 H5A 0.9700
C5 H5B 0.9700
C6 H6A 0.9700
C6 H6B 0.9700
N1 C42 1.262(3)
N2 C7 1.272(3)
C7 C8 1.464(3)
C7 H7 0.9300
C8 C13 1.390(4)
C8 C9 1.410(4)
C9 O1 1.348(3)
C9 C10 1.411(3)
C10 C11 1.387(4)
C10 C14 1.482(3)
C11 C12 1.376(4)
C11 H11 0.9300
C12 C13 1.387(4)
C12 Br1 1.905(3)
C13 H13 0.9300
C14 N3 1.267(3)
C14 H14 0.9300
O1 H1O 0.9633
C15 N3 1.465(3)
C15 C20 1.527(4)
C15 C16 1.537(3)
C15 H15 0.9800
C16 N4 1.455(3)
C16 C17 1.530(4)
C16 H16 0.9800
C17 C18 1.519(4)
C17 H17A 0.9700
C17 H17B 0.9700
C18 C19 1.530(5)
C18 H18A 0.9700
C18 H18B 0.9700
C19 C20 1.526(4)
C19 H19A 0.9700
C19 H19B 0.9700
C20 H20A 0.9700
C20 H20B 0.9700
N4 C21 1.273(4)
C21 C22 1.452(4)
C21 H21 0.9300
C22 C27 1.401(4)
C22 C23 1.405(4)
C23 O2 1.343(3)
C23 C24 1.402(4)
C24 C25 1.395(4)
C24 C28 1.476(4)
C25 C26 1.374(4)
C25 H25 0.9300
C26 C27 1.375(4)
C26 Br2 1.896(3)
C27 H27 0.9300
C28 N5 1.269(4)
C28 H28 0.9300
O2 H2O 0.9349
C29 N5 1.453(3)
C29 C34 1.528(4)
C29 C30 1.531(4)
C29 H29 0.9800
C30 N6 1.459(3)
C30 C31 1.529(4)
C30 H30 0.9800
C31 C32 1.525(4)
C31 H31A 0.9700
C31 H31B 0.9700
C32 C33 1.523(5)
C32 H32A 0.9700
C32 H32B 0.9700
C33 C34 1.513(5)
C33 H33A 0.9700
C33 H33B 0.9700
C34 H34A 0.9700
C34 H34B 0.9700
N6 C35 1.273(4)
C35 C36 1.460(4)
C35 H35 0.9300
C36 C41 1.394(4)
C36 C37 1.419(4)
C37 O3 1.344(3)
C37 C38 1.402(4)
C38 C39 1.392(4)
C38 C42 1.478(4)
C39 C40 1.376(4)
C39 H39 0.9300
C40 C41 1.377(4)
C40 Br3 1.906(3)
C41 H41 0.9300
C42 H42 0.9300
O3 H3O 0.9182
C51A N11 1.460(3)
C51A C56 1.528(4)
C51A C52 1.531(4)
C51A H51 0.9800
C52 N12 1.459(3)
C52 C53 1.538(4)
C52 H52 0.9800
C53 C54 1.528(4)
C53 H53A 0.9700
C53 H53B 0.9700
C54 C55 1.517(4)
C54 H54A 0.9700
C54 H54B 0.9700
C55 C56 1.523(4)
C55 H55A 0.9700
C55 H55B 0.9700
C56 H56A 0.9700
C56 H56B 0.9700
N11 C92 1.265(3)
N12 C57 1.274(4)
C57 C58 1.463(4)
C57 H57 0.9300
C58 C63 1.386(4)
C58 C59 1.410(4)
C59 O4 1.347(3)
C59 C60 1.406(4)
C60 C61 1.388(4)
C60 C64 1.472(4)
C61 C62 1.389(4)
C61 H61 0.9300
C62 C63 1.369(4)
C62 Br4 1.906(3)
C63 H63 0.9300
C64 N13 1.265(4)
C64 H64 0.9300
O4 H4O 0.8387
C65 N13 1.467(3)
C65 C66 1.533(4)
C65 C70 1.533(4)
C65 H65 0.9800
C66 N14 1.460(4)
C66 C67 1.542(4)
C66 H66 0.9800
C67 C68 1.527(4)
C67 H67A 0.9700
C67 H67B 0.9700
C68 C69 1.514(5)
C68 H68A 0.9700
C68 H68B 0.9700
C69 C70 1.533(4)
C69 H69A 0.9700
C69 H69B 0.9700
C70 H70A 0.9700
C70 H70B 0.9700
N14 C71 1.279(4)
C71 C72 1.461(4)
C71 H71 0.9300
C72 C77 1.396(4)
C72 C73 1.412(4)
C73 O5 1.345(3)
C73 C74 1.411(4)
C74 C75 1.393(4)
C74 C78 1.469(4)
C75 C76 1.379(4)
C75 H75 0.9300
C76 C77 1.387(4)
C76 Br5 1.904(3)
C77 H77 0.9300
C78 N15 1.263(4)
C78 H78 0.9300
O5 H5O 0.9431
C79 N15 1.460(3)
C79 C80 1.523(4)
C79 C84 1.535(4)
C79 H79 0.9800
C80 N16 1.462(3)
C80 C81 1.522(4)
C80 H80 0.9800
C81 C82 1.530(4)
C81 H81A 0.9700
C81 H81B 0.9700
C82 C83 1.509(5)
C82 H82A 0.9700
C82 H82B 0.9700
C83 C84 1.533(4)
C83 H83A 0.9700
C83 H83B 0.9700
C84 H84A 0.9700
C84 H84B 0.9700
N16 C85 1.277(4)
C85 C86 1.466(4)
C85 H85 0.9300
C86 C91 1.385(4)
C86 C87 1.409(4)
C87 O6 1.348(3)
C87 C88 1.402(4)
C88 C89 1.397(4)
C88 C92 1.473(4)
C89 C90 1.372(4)
C89 H89 0.9300
C90 C91 1.388(4)
C90 Br6 1.901(3)
C91 H91 0.9300
C92 H92 0.9300
O6 H6O 0.9672
